data_7224895
loop_
_publ_author_name
'Thu\'ery, Pierre'
'Harrowfield, Jack'

_publ_section_title
;
 Anchoring flexible uranyl dicarboxylate chains through stacking
 interactions of ancillary ligands on chiral U(vi) centres
;
_journal_issue 21
_journal_name_full CrystEngComm
_journal_page_first 3905
_journal_paper_doi 10.1039/C6CE00603E
_journal_volume 18
_journal_year 2016
_chemical_formula_sum 'C16 H18 N2 O7 U'
_chemical_formula_weight 588.35
_space_group_crystal_system triclinic
_space_group_IT_number 2
_space_group_name_Hall '-P 1'
_space_group_name_H-M_alt 'P -1'
_symmetry_space_group_name_Hall '-P 1'
_symmetry_space_group_name_H-M 'P -1'
_atom_sites_solution_hydrogens mixed
_audit_creation_method SHELXL-2014
_audit_update_record
;
2016-03-14 deposited with the CCDC.
2016-04-11 downloaded from the CCDC.
;
_cell_angle_alpha 90.054(5)
_cell_angle_beta 99.653(5)
_cell_angle_gamma 104.000(4)
_cell_formula_units_Z 2
_cell_length_a 7.4418(5)
_cell_length_b 10.0193(9)
_cell_length_c 12.2838(10)
_cell_measurement_reflns_used 46377
_cell_measurement_temperature 150(2)
_cell_measurement_theta_max 25.68
_cell_measurement_theta_min 3.06
_cell_volume 875.29(12)
_computing_cell_refinement 'HKL2000 (Otwinowski & Minor, 1997)'
_computing_data_collection 'COLLECT (Nonius, 1998)'
_computing_data_reduction 'HKL2000 (Otwinowski & Minor, 1997)'
_computing_molecular_graphics 'SHELXTL (Sheldrick, 2008)'
_computing_publication_material 'SHELXTL (Sheldrick, 2008); PLATON (Spek, 2003)'
_computing_structure_refinement 'SHELXL (Sheldrick, 2015)'
_computing_structure_solution 'SHELXT (Sheldrick, 2015)'
_diffrn_ambient_temperature 150(2)
_diffrn_measured_fraction_theta_full 0.998
_diffrn_measured_fraction_theta_max 0.998
_diffrn_measurement_device_type 'Nonius Kappa-CCD area-detector diffractometer'
_diffrn_measurement_method '2 \f and 12 \w scans with 2\% steps (769 frames)'
_diffrn_radiation_monochromator graphite
_diffrn_radiation_source 'fine-focus sealed tube'
_diffrn_radiation_type MoK\a
_diffrn_radiation_wavelength 0.71073
_diffrn_reflns_av_R_equivalents 0.0668
_diffrn_reflns_av_unetI/netI 0.0708
_diffrn_reflns_Laue_measured_fraction_full 0.998
_diffrn_reflns_Laue_measured_fraction_max 0.998
_diffrn_reflns_limit_h_max 9
_diffrn_reflns_limit_h_min -9
_diffrn_reflns_limit_k_max 12
_diffrn_reflns_limit_k_min -12
_diffrn_reflns_limit_l_max 14
_diffrn_reflns_limit_l_min -14
_diffrn_reflns_number 46377
_diffrn_reflns_point_group_measured_fraction_full 0.998
_diffrn_reflns_point_group_measured_fraction_max 0.998
_diffrn_reflns_theta_full 25.242
_diffrn_reflns_theta_max 25.680
_diffrn_reflns_theta_min 3.061
_diffrn_standards_decay_% 0
_diffrn_standards_interval_time 0
_diffrn_standards_number 0
_exptl_absorpt_coefficient_mu 9.314
_exptl_absorpt_correction_T_max 0.432
_exptl_absorpt_correction_T_min 0.266
_exptl_absorpt_correction_type multi-scan
_exptl_absorpt_process_details 'SCALEPACK (Otwinowski & Minor, 1997)'
_exptl_crystal_colour 'translucent light yellow'
_exptl_crystal_density_diffrn 2.232
_exptl_crystal_description platelet
_exptl_crystal_F_000 552
_exptl_crystal_size_max 0.16
_exptl_crystal_size_mid 0.15
_exptl_crystal_size_min 0.09
_refine_diff_density_max 0.963
_refine_diff_density_min -1.156
_refine_diff_density_rms 0.159
_refine_ls_extinction_method none
_refine_ls_goodness_of_fit_ref 1.020
_refine_ls_hydrogen_treatment constr
_refine_ls_matrix_type full
_refine_ls_number_parameters 235
_refine_ls_number_reflns 3305
_refine_ls_number_restraints 0
_refine_ls_restrained_S_all 1.020
_refine_ls_R_factor_all 0.0277
_refine_ls_R_factor_gt 0.0217
_refine_ls_shift/su_max 0.001
_refine_ls_shift/su_mean 0.000
_refine_ls_structure_factor_coef Fsqd
_refine_ls_weighting_details 'w=1/[\s^2^(Fo^2^)+(0.0034P)^2^] where P=(Fo^2^+2Fc^2^)/3'
_refine_ls_weighting_scheme calc
_refine_ls_wR_factor_gt 0.0414
_refine_ls_wR_factor_ref 0.0424
_reflns_Friedel_coverage 0.000
_reflns_number_gt 3054
_reflns_number_total 3305
_reflns_threshold_expression 'I > 2\s(I)'
_cod_data_source_file c6ce00603e1.cif
_cod_data_source_block 1
_cod_depositor_comments 'Adding full bibliography for 7224895--7224902.cif.'
_cod_database_code 7224895
_shelx_space_group_comment
;
The symmetry employed for this shelxl refinement is uniquely defined
by the following loop, which should always be used as a source of
symmetry information in preference to the above space-group names.
They are only intended as comments.
;
_shelxl_version_number 2014-3

loop_
_space_group_symop_operation_xyz
'x, y, z'
'-x, -y, -z'

loop_
_atom_site_label
_atom_site_type_symbol
_atom_site_fract_x
_atom_site_fract_y
_atom_site_fract_z
_atom_site_U_iso_or_equiv
_atom_site_adp_type
_atom_site_occupancy
_atom_site_site_symmetry_order
_atom_site_calc_flag
_atom_site_refinement_flags_posn
_atom_site_refinement_flags_adp
U1 U 0.62026(2) 0.29829(2) 0.25106(2) 0.02265(6) Uani 1 1 d . .
O1 O 0.4191(4) 0.1742(2) 0.2766(2) 0.0256(7) Uani 1 1 d . .
O2 O 0.8249(4) 0.4176(2) 0.2255(2) 0.0261(7) Uani 1 1 d . .
O3 O 0.8308(4) 0.1404(3) 0.2877(2) 0.0290(7) Uani 1 1 d . .
O4 O 0.6775(4) 0.1388(2) 0.1192(2) 0.0316(8) Uani 1 1 d . .
O5 O 0.4694(4) 0.3170(3) 0.0606(2) 0.0300(8) Uani 1 1 d . .
O6 O 0.3867(4) 0.4311(3) 0.1866(2) 0.0299(7) Uani 1 1 d . .
O7 O 0.4950(4) 0.1710(3) -0.1351(3) 0.0451(10) Uani 1 1 d . .
H7A H 0.5073 0.2237 -0.0703 0.054 Uiso 1 1 d R U
H7B H 0.4870 0.0874 -0.1148 0.054 Uiso 1 1 d R U
N1 N 0.6622(4) 0.5161(3) 0.3831(3) 0.0251(8) Uani 1 1 d . .
N2 N 0.7120(4) 0.2764(3) 0.4624(2) 0.0222(8) Uani 1 1 d . .
C1 C 0.8111(5) 0.1082(4) 0.1861(3) 0.0256(10) Uani 1 1 d . .
C2 C 0.9464(5) 0.0410(4) 0.1442(3) 0.0306(11) Uani 1 1 d . .
H2A H 0.9393 -0.0488 0.1790 0.037 Uiso 1 1 calc R U
H2B H 1.0752 0.0989 0.1687 0.037 Uiso 1 1 calc R U
C3 C 0.9157(5) 0.0167(4) 0.0200(3) 0.0264(10) Uani 1 1 d . .
H3A H 0.8899 0.1000 -0.0162 0.032 Uiso 1 1 calc R U
H3B H 0.8037 -0.0604 -0.0028 0.032 Uiso 1 1 calc R U
C4 C 0.3599(5) 0.3833(3) 0.0879(3) 0.0254(10) Uani 1 1 d . .
C5 C 0.1910(5) 0.3986(4) 0.0057(3) 0.0285(10) Uani 1 1 d . .
H5A H 0.0981 0.3083 -0.0052 0.034 Uiso 1 1 calc R U
H5B H 0.2317 0.4219 -0.0661 0.034 Uiso 1 1 calc R U
C6 C 0.0937(5) 0.5054(4) 0.0370(3) 0.0262(10) Uani 1 1 d . .
H6A H 0.0740 0.4940 0.1145 0.031 Uiso 1 1 calc R U
H6B H 0.1758 0.5984 0.0324 0.031 Uiso 1 1 calc R U
C7 C 0.6564(5) 0.6370(4) 0.3374(3) 0.0293(10) Uani 1 1 d . .
H7 H 0.6006 0.6356 0.2618 0.035 Uiso 1 1 calc R U
C8 C 0.7267(6) 0.7637(4) 0.3937(4) 0.0318(11) Uani 1 1 d . .
H8 H 0.7227 0.8473 0.3579 0.038 Uiso 1 1 calc R U
C9 C 0.8033(5) 0.7629(4) 0.5046(3) 0.0331(11) Uani 1 1 d . .
H9 H 0.8498 0.8471 0.5472 0.040 Uiso 1 1 calc R U
C10 C 0.8120(6) 0.6410(4) 0.5531(3) 0.0316(11) Uani 1 1 d . .
H10 H 0.8662 0.6405 0.6288 0.038 Uiso 1 1 calc R U
C11 C 0.7407(5) 0.5179(4) 0.4903(3) 0.0230(9) Uani 1 1 d . .
C12 C 0.7475(5) 0.3830(4) 0.5370(3) 0.0248(10) Uani 1 1 d . .
C13 C 0.7797(6) 0.3646(4) 0.6500(3) 0.0309(11) Uani 1 1 d . .
H13 H 0.8029 0.4409 0.7008 0.037 Uiso 1 1 calc R U
C14 C 0.7779(6) 0.2356(4) 0.6879(3) 0.0331(11) Uani 1 1 d . .
H14 H 0.8024 0.2221 0.7650 0.040 Uiso 1 1 calc R U
C15 C 0.7400(6) 0.1252(4) 0.6124(3) 0.0320(10) Uani 1 1 d . .
H15 H 0.7352 0.0345 0.6363 0.038 Uiso 1 1 calc R U
C16 C 0.7093(6) 0.1513(4) 0.5013(3) 0.0300(10) Uani 1 1 d . .
H16 H 0.6848 0.0760 0.4494 0.036 Uiso 1 1 calc R U

loop_
_atom_site_aniso_label
_atom_site_aniso_U_11
_atom_site_aniso_U_22
_atom_site_aniso_U_33
_atom_site_aniso_U_23
_atom_site_aniso_U_13
_atom_site_aniso_U_12
U1 0.02215(10) 0.02482(9) 0.02149(11) -0.00050(6) 0.00180(7) 0.00809(7)
O1 0.0194(14) 0.0258(14) 0.0288(17) 0.0028(12) 0.0066(12) -0.0016(12)
O2 0.0195(15) 0.0275(14) 0.0289(17) 0.0025(12) 0.0061(12) 0.0001(12)
O3 0.0362(17) 0.0336(16) 0.0213(16) -0.0016(12) 0.0017(12) 0.0189(13)
O4 0.0321(17) 0.0353(16) 0.0293(17) -0.0060(13) -0.0024(13) 0.0171(13)
O5 0.0321(16) 0.0380(16) 0.0227(16) -0.0019(12) -0.0005(13) 0.0177(13)
O6 0.0310(17) 0.0350(16) 0.0259(17) -0.0028(12) -0.0008(13) 0.0164(13)
O7 0.056(2) 0.0371(18) 0.037(2) 0.0024(14) 0.0064(16) 0.0022(15)
N1 0.0246(18) 0.0266(18) 0.0231(19) -0.0032(14) 0.0000(14) 0.0074(15)
N2 0.0231(18) 0.0272(17) 0.0174(19) -0.0019(14) 0.0044(13) 0.0079(14)
C1 0.027(2) 0.025(2) 0.027(2) -0.0017(17) 0.0069(18) 0.0082(17)
C2 0.031(2) 0.034(2) 0.031(3) 0.0005(18) 0.0024(19) 0.0178(19)
C3 0.026(2) 0.026(2) 0.028(2) -0.0023(17) 0.0093(19) 0.0060(17)
C4 0.027(2) 0.0191(19) 0.030(2) 0.0043(16) 0.0031(17) 0.0055(17)
C5 0.026(2) 0.034(2) 0.025(2) -0.0011(18) -0.0007(18) 0.0120(18)
C6 0.019(2) 0.034(2) 0.025(2) -0.0031(17) 0.0003(17) 0.0086(17)
C7 0.033(2) 0.028(2) 0.028(2) 0.0018(18) 0.0030(18) 0.0121(18)
C8 0.031(2) 0.023(2) 0.041(3) -0.0023(19) 0.003(2) 0.0086(18)
C9 0.027(2) 0.035(2) 0.035(3) -0.011(2) 0.0047(19) 0.0053(19)
C10 0.030(2) 0.031(2) 0.031(3) -0.0058(18) -0.0028(19) 0.0081(18)
C11 0.018(2) 0.026(2) 0.025(2) -0.0015(17) 0.0051(16) 0.0063(17)
C12 0.019(2) 0.029(2) 0.027(2) -0.0004(17) 0.0007(17) 0.0089(17)
C13 0.027(2) 0.037(2) 0.027(2) -0.0078(19) -0.0018(18) 0.0099(19)
C14 0.034(2) 0.045(3) 0.023(2) 0.0036(19) 0.0036(18) 0.015(2)
C15 0.036(2) 0.031(2) 0.030(2) 0.0120(18) 0.0060(18) 0.0094(19)
C16 0.033(2) 0.031(2) 0.026(2) 0.0006(18) 0.0052(18) 0.0090(19)

loop_
_atom_type_symbol
_atom_type_description
_atom_type_scat_dispersion_real
_atom_type_scat_dispersion_imag
_atom_type_scat_source
C C 0.0033 0.0016 'International Tables Vol C Tables 4.2.6.8 and 6.1.1.4'
H H 0.0000 0.0000 'International Tables Vol C Tables 4.2.6.8 and 6.1.1.4'
N N 0.0061 0.0033 'International Tables Vol C Tables 4.2.6.8 and 6.1.1.4'
O O 0.0106 0.0060 'International Tables Vol C Tables 4.2.6.8 and 6.1.1.4'
U U -9.6767 9.6646 'International Tables Vol C Tables 4.2.6.8 and 6.1.1.4'

loop_
_geom_angle_atom_site_label_1
_geom_angle_atom_site_label_2
_geom_angle_atom_site_label_3
_geom_angle
_geom_angle_site_symmetry_1
_geom_angle_site_symmetry_3
O2 U1 O1 178.06(10) . .
O2 U1 O4 87.99(12) . .
O1 U1 O4 90.52(11) . .
O2 U1 O5 89.41(10) . .
O1 U1 O5 91.14(11) . .
O4 U1 O5 66.04(8) . .
O2 U1 O6 99.04(11) . .
O1 U1 O6 82.76(11) . .
O4 U1 O6 117.93(8) . .
O5 U1 O6 52.60(9) . .
O2 U1 O3 84.07(11) . .
O1 U1 O3 94.03(11) . .
O4 U1 O3 52.95(8) . .
O5 U1 O3 118.75(9) . .
O6 U1 O3 170.47(7) . .
O2 U1 N2 99.84(11) . .
O1 U1 N2 79.87(11) . .
O4 U1 N2 121.24(8) . .
O5 U1 N2 168.17(10) . .
O6 U1 N2 117.99(10) . .
O3 U1 N2 69.96(9) . .
O2 U1 N1 74.10(12) . .
O1 U1 N1 107.33(12) . .
O4 U1 N1 161.96(11) . .
O5 U1 N1 114.93(8) . .
O6 U1 N1 68.32(8) . .
O3 U1 N1 121.20(7) . .
N2 U1 N1 61.47(9) . .
C1 O3 U1 92.21(19) . .
C1 O4 U1 93.8(2) . .
C4 O5 U1 94.1(2) . .
C4 O6 U1 92.8(2) . .
H7A O7 H7B 105.6 . .
C7 N1 C11 118.1(3) . .
C7 N1 U1 118.4(2) . .
C11 N1 U1 120.7(2) . .
C16 N2 C12 117.6(3) . .
C16 N2 U1 118.6(2) . .
C12 N2 U1 123.5(2) . .
O3 C1 O4 118.9(4) . .
O3 C1 C2 120.7(3) . .
O4 C1 C2 120.4(4) . .
C1 C2 C3 115.6(3) . .
C1 C2 H2A 108.4 . .
C3 C2 H2A 108.4 . .
C1 C2 H2B 108.4 . .
C3 C2 H2B 108.4 . .
H2A C2 H2B 107.4 . .
C2 C3 C3 112.9(3) . 2_755
C2 C3 H3A 109.0 . .
C3 C3 H3A 109.0 2_755 .
C2 C3 H3B 109.0 . .
C3 C3 H3B 109.0 2_755 .
H3A C3 H3B 107.8 . .
O5 C4 O6 119.3(3) . .
O5 C4 C5 120.2(3) . .
O6 C4 C5 120.4(4) . .
C4 C5 C6 115.9(3) . .
C4 C5 H5A 108.3 . .
C6 C5 H5A 108.3 . .
C4 C5 H5B 108.3 . .
C6 C5 H5B 108.3 . .
H5A C5 H5B 107.4 . .
C6 C6 C5 112.3(3) 2_565 .
C6 C6 H6A 109.1 2_565 .
C5 C6 H6A 109.1 . .
C6 C6 H6B 109.1 2_565 .
C5 C6 H6B 109.1 . .
H6A C6 H6B 107.9 . .
N1 C7 C8 124.0(3) . .
N1 C7 H7 118.0 . .
C8 C7 H7 118.0 . .
C7 C8 C9 116.9(4) . .
C7 C8 H8 121.6 . .
C9 C8 H8 121.6 . .
C10 C9 C8 120.3(3) . .
C10 C9 H9 119.9 . .
C8 C9 H9 119.9 . .
C9 C10 C11 119.4(3) . .
C9 C10 H10 120.3 . .
C11 C10 H10 120.3 . .
N1 C11 C10 121.4(3) . .
N1 C11 C12 116.4(3) . .
C10 C11 C12 122.2(3) . .
N2 C12 C13 121.7(3) . .
N2 C12 C11 115.6(3) . .
C13 C12 C11 122.6(3) . .
C14 C13 C12 119.6(3) . .
C14 C13 H13 120.2 . .
C12 C13 H13 120.2 . .
C13 C14 C15 119.3(4) . .
C13 C14 H14 120.4 . .
C15 C14 H14 120.4 . .
C16 C15 C14 117.9(4) . .
C16 C15 H15 121.0 . .
C14 C15 H15 121.0 . .
N2 C16 C15 123.9(3) . .
N2 C16 H16 118.0 . .
C15 C16 H16 118.0 . .

loop_
_geom_bond_atom_site_label_1
_geom_bond_atom_site_label_2
_geom_bond_distance
_geom_bond_site_symmetry_2
U1 O2 1.768(3) .
U1 O1 1.772(3) .
U1 O4 2.432(3) .
U1 O5 2.448(2) .
U1 O6 2.465(2) .
U1 O3 2.475(2) .
U1 N2 2.594(3) .
U1 N1 2.643(3) .
O3 C1 1.264(5) .
O4 C1 1.277(4) .
O5 C4 1.253(4) .
O6 C4 1.270(5) .
O7 H7A 0.9345 .
O7 H7B 0.8650 .
N1 C7 1.344(4) .
N1 C11 1.345(4) .
N2 C16 1.338(5) .
N2 C12 1.353(4) .
C1 C2 1.495(5) .
C2 C3 1.515(5) .
C2 H2A 0.9900 .
C2 H2B 0.9900 .
C3 C3 1.529(8) 2_755
C3 H3A 0.9900 .
C3 H3B 0.9900 .
C4 C5 1.513(4) .
C5 C6 1.512(5) .
C5 H5A 0.9900 .
C5 H5B 0.9900 .
C6 C6 1.512(5) 2_565
C6 H6A 0.9900 .
C6 H6B 0.9900 .
C7 C8 1.385(5) .
C7 H7 0.9500 .
C8 C9 1.387(6) .
C8 H8 0.9500 .
C9 C10 1.370(5) .
C9 H9 0.9500 .
C10 C11 1.394(4) .
C10 H10 0.9500 .
C11 C12 1.477(5) .
C12 C13 1.390(6) .
C13 C14 1.372(5) .
C13 H13 0.9500 .
C14 C15 1.387(5) .
C14 H14 0.9500 .
C15 C16 1.381(6) .
C15 H15 0.9500 .
C16 H16 0.9500 .

loop_
_geom_hbond_atom_site_label_D
_geom_hbond_atom_site_label_H
_geom_hbond_atom_site_label_A
_geom_hbond_distance_DH
_geom_hbond_distance_HA
_geom_hbond_distance_DA
_geom_hbond_angle_DHA
_geom_hbond_site_symmetry_A
O7 H7A O5 0.93 1.95 2.870(4) 166.6 .
O7 H7B O4 0.87 2.30 3.078(4) 150.5 2_655
